data_1558493
loop_
_publ_author_name
'MIKURIYA, Masahiro'
'WATANABE, Nanami'
'KOYAMA, Yoshiki'
'YOSHIOKA, Daisuke'
'OGAWA, Junya'
'MITSUHASHI, Ryoji'
'HANDA, Makoto'

_publ_section_title
;
 Crystal Structure and Magnetic Property of Manganese(II)
 Hexafluorosilicate Hexahydrate
;
_journal_issue 0
_journal_name_full 'X-ray Structure Analysis Online'
_journal_page_first 17
_journal_page_last 19
_journal_paper_doi 10.2116/xraystruct.36.17
_journal_volume 36
_journal_year 2020
_chemical_formula_sum 'F6 H12 Mn O6 Si'
_chemical_formula_weight 305.13
_space_group_crystal_system monoclinic
_space_group_IT_number 14
_space_group_name_Hall '-P 2ybc'
_space_group_name_H-M_alt 'P 1 21/c 1'
_atom_sites_solution_hydrogens difmap
_audit_creation_method SHELXL-2014/7
_cell_angle_alpha 90
_cell_angle_beta 100.009(7)
_cell_angle_gamma 90
_cell_formula_units_Z 2
_cell_length_a 6.473(3)
_cell_length_b 9.639(5)
_cell_length_c 8.579(4)
_cell_measurement_reflns_used 1239
_cell_measurement_temperature 90(2)
_cell_measurement_theta_max 28.4791
_cell_measurement_theta_min 3.2063
_cell_volume 527.1(4)
_computing_cell_refinement 'Bruker SMART'
_computing_data_collection 'Bruker SMART'
_computing_data_reduction 'Bruker SAINT'
_computing_structure_refinement 'SHELXL-2014/7 (Sheldrick, 2014)'
_computing_structure_solution 'XT, VERSION 2014/4'
_diffrn_ambient_temperature 90(2)
_diffrn_measured_fraction_theta_full 0.997
_diffrn_measured_fraction_theta_max 0.925
_diffrn_measurement_device_type 'CCD area detector'
_diffrn_measurement_method 'phi and omega scans'
_diffrn_radiation_type MoK\a
_diffrn_radiation_wavelength 0.71073
_diffrn_reflns_av_R_equivalents 0.0227
_diffrn_reflns_av_unetI/netI 0.0285
_diffrn_reflns_Laue_measured_fraction_full 0.997
_diffrn_reflns_Laue_measured_fraction_max 0.925
_diffrn_reflns_limit_h_max 7
_diffrn_reflns_limit_h_min -8
_diffrn_reflns_limit_k_max 11
_diffrn_reflns_limit_k_min -12
_diffrn_reflns_limit_l_max 11
_diffrn_reflns_limit_l_min -11
_diffrn_reflns_number 3153
_diffrn_reflns_point_group_measured_fraction_full 0.997
_diffrn_reflns_point_group_measured_fraction_max 0.925
_diffrn_reflns_theta_full 25.242
_diffrn_reflns_theta_max 28.812
_diffrn_reflns_theta_min 3.206
_diffrn_source 'sealed tube'
_exptl_absorpt_coefficient_mu 1.457
_exptl_absorpt_correction_T_max 0.74
_exptl_absorpt_correction_T_min 0.60
_exptl_absorpt_correction_type multi-scan
_exptl_absorpt_process_details SADABS
_exptl_crystal_colour pale-pink
_exptl_crystal_density_diffrn 1.922
_exptl_crystal_description plate
_exptl_crystal_F_000 306
_exptl_crystal_size_max 0.360
_exptl_crystal_size_mid 0.300
_exptl_crystal_size_min 0.220
_refine_diff_density_max 0.450
_refine_diff_density_min -0.285
_refine_diff_density_rms 0.069
_refine_ls_extinction_method none
_refine_ls_goodness_of_fit_ref 1.097
_refine_ls_hydrogen_treatment refall
_refine_ls_matrix_type full
_refine_ls_number_parameters 147
_refine_ls_number_reflns 1278
_refine_ls_number_restraints 0
_refine_ls_restrained_S_all 1.097
_refine_ls_R_factor_all 0.0481
_refine_ls_R_factor_gt 0.0330
_refine_ls_shift/su_max 0.000
_refine_ls_shift/su_mean 0.000
_refine_ls_structure_factor_coef Fsqd
_refine_ls_weighting_details 'w=1/[\s^2^(Fo^2^)+(0.0193P)^2^+0.6876P] where P=(Fo^2^+2Fc^2^)/3'
_refine_ls_weighting_scheme calc
_refine_ls_wR_factor_gt 0.0694
_refine_ls_wR_factor_ref 0.0734
_reflns_Friedel_coverage 0.000
_reflns_number_gt 961
_reflns_number_total 1278
_reflns_threshold_expression 'I > 2\s(I)'
_cod_data_source_file 36_17_1.txt
_cod_data_source_block MnSiF6W_0m
_cod_depositor_comments 'Adding full bibliography for 1558493.cif.'
_cod_original_cell_volume 527.2(4)
_cod_original_sg_symbol_H-M 'P 21/c'
_cod_database_code 1558493
_shelx_shelxl_version_number 2014/7
_shelx_space_group_comment
;
The symmetry employed for this shelxl refinement is uniquely defined
by the following loop, which should always be used as a source of
symmetry information in preference to the above space-group names.
They are only intended as comments.
;
_shelx_estimated_absorpt_t_min 0.622
_shelx_estimated_absorpt_t_max 0.740

loop_
_space_group_symop_operation_xyz
'x, y, z'
'-x, y+1/2, -z+1/2'
'-x, -y, -z'
'x, -y-1/2, z-1/2'

loop_
_atom_site_label
_atom_site_type_symbol
_atom_site_fract_x
_atom_site_fract_y
_atom_site_fract_z
_atom_site_U_iso_or_equiv
_atom_site_adp_type
_atom_site_occupancy
_atom_site_site_symmetry_order
_atom_site_calc_flag
_atom_site_refinement_flags_posn
_atom_site_refinement_flags_adp
_atom_site_refinement_flags_occupancy
_atom_site_disorder_assembly
_atom_site_disorder_group
Mn1 Mn 0.0000 0.5000 0.5000 0.01427(15) Uani 1 2 d S . P . .
Si1 Si 0.5000 1.0000 0.5000 0.01334(19) Uani 1 2 d S . P . .
F1A F 0.7282(3) 0.91124(19) 0.5328(2) 0.0163(5) Uani 0.729(3) 1 d . . P A 1
F2A F 0.4474(3) 0.9456(2) 0.6764(2) 0.0161(5) Uani 0.729(3) 1 d . . P A 1
F3A F 0.3776(3) 0.85805(18) 0.4117(2) 0.0156(5) Uani 0.729(3) 1 d . . P A 1
F1B F 0.6229(9) 0.8576(5) 0.5876(7) 0.0221(15) Uani 0.271(3) 1 d . . P A 2
F2B F 0.4442(8) 1.0527(6) 0.6751(7) 0.0216(15) Uani 0.271(3) 1 d . . P A 2
F3B F 0.2685(8) 0.9121(5) 0.4634(7) 0.0214(15) Uani 0.271(3) 1 d . . P A 2
O1A O 0.1904(8) 0.6734(5) 0.5958(4) 0.0204(11) Uani 0.713(13) 1 d . . P B 3
O2A O 0.2719(7) 0.3680(4) 0.5558(5) 0.0212(11) Uani 0.713(13) 1 d . . P B 3
O3A O 0.0673(5) 0.5366(7) 0.2657(4) 0.0226(11) Uani 0.713(13) 1 d . . P B 3
O1B O 0.272(2) 0.6326(11) 0.5652(15) 0.034(3) Uani 0.287(13) 1 d . . P B 4
O2B O 0.194(2) 0.3306(11) 0.6047(12) 0.032(3) Uani 0.287(13) 1 d . . P B 4
O3B O 0.0803(13) 0.4547(16) 0.2722(10) 0.027(3) Uani 0.287(13) 1 d . . P B 4
H1A H 0.243(6) 0.671(4) 0.680(5) 0.044(12) Uiso 1 1 d . . . . .
H1B H 0.245(8) 0.713(5) 0.547(6) 0.075(17) Uiso 1 1 d . . . . .
H2A H 0.360(7) 0.380(4) 0.641(5) 0.066(13) Uiso 1 1 d . . . . .
H2B H 0.268(6) 0.287(4) 0.527(5) 0.060(12) Uiso 1 1 d . . . . .
H3A H 0.167(7) 0.521(4) 0.247(4) 0.041(11) Uiso 1 1 d . . . . .
H3B H -0.049(13) 0.533(8) 0.194(9) 0.18(3) Uiso 1 1 d . . . . .

loop_
_atom_site_aniso_label
_atom_site_aniso_U_11
_atom_site_aniso_U_22
_atom_site_aniso_U_33
_atom_site_aniso_U_23
_atom_site_aniso_U_13
_atom_site_aniso_U_12
Mn1 0.0150(2) 0.0119(2) 0.0165(2) 0.0000(2) 0.00411(18) -0.0001(2)
Si1 0.0139(4) 0.0112(4) 0.0155(4) 0.0003(4) 0.0041(3) 0.0003(4)
F1A 0.0152(11) 0.0168(9) 0.0171(10) -0.0011(8) 0.0035(9) 0.0024(8)
F2A 0.0172(10) 0.0196(12) 0.0117(10) 0.0009(8) 0.0032(8) -0.0014(8)
F3A 0.0190(11) 0.0136(9) 0.0143(10) -0.0012(7) 0.0033(9) -0.0006(8)
F1B 0.024(3) 0.013(2) 0.029(3) 0.004(2) 0.003(3) 0.003(2)
F2B 0.018(3) 0.016(3) 0.031(3) -0.004(2) 0.007(3) -0.001(2)
F3B 0.018(3) 0.016(3) 0.029(3) 0.003(2) 0.002(3) -0.004(2)
O1A 0.031(2) 0.0176(17) 0.0111(16) 0.0008(12) -0.0008(14) -0.0092(16)
O2A 0.0169(18) 0.0180(15) 0.0258(19) -0.0084(13) -0.0046(14) 0.0042(13)
O3A 0.0180(17) 0.035(3) 0.0172(15) 0.0074(14) 0.0089(13) 0.0068(14)
O1B 0.031(5) 0.020(4) 0.054(6) 0.007(4) 0.012(5) 0.001(4)
O2B 0.039(6) 0.024(5) 0.036(5) -0.004(4) 0.012(5) 0.011(4)
O3B 0.018(4) 0.028(7) 0.034(5) -0.011(4) 0.004(3) -0.004(4)

loop_
_atom_type_symbol
_atom_type_description
_atom_type_scat_dispersion_real
_atom_type_scat_dispersion_imag
_atom_type_scat_source
O O 0.0106 0.0060 'International Tables Vol C Tables 4.2.6.8 and 6.1.1.4'
H H 0.0000 0.0000 'International Tables Vol C Tables 4.2.6.8 and 6.1.1.4'
F F 0.0171 0.0103 'International Tables Vol C Tables 4.2.6.8 and 6.1.1.4'
Si Si 0.0817 0.0704 'International Tables Vol C Tables 4.2.6.8 and 6.1.1.4'
Mn Mn 0.3368 0.7283 'International Tables Vol C Tables 4.2.6.8 and 6.1.1.4'

loop_
_geom_angle_atom_site_label_1
_geom_angle_atom_site_label_2
_geom_angle_atom_site_label_3
_geom_angle
_geom_angle_site_symmetry_1
_geom_angle_site_symmetry_3
_geom_angle_publ_flag
O3B Mn1 O3B 180.0 . 3_566 ?
O1A Mn1 O1A 180.0 . 3_566 ?
O1A Mn1 O2A 89.00(15) . . ?
O1A Mn1 O2A 91.00(15) 3_566 . ?
O1A Mn1 O2A 91.00(15) . 3_566 ?
O1A Mn1 O2A 89.00(15) 3_566 3_566 ?
O2A Mn1 O2A 180.0 . 3_566 ?
O3B Mn1 O2B 89.4(4) . 3_566 ?
O3B Mn1 O2B 90.6(4) 3_566 3_566 ?
O3B Mn1 O2B 90.6(4) . . ?
O3B Mn1 O2B 89.4(4) 3_566 . ?
O2B Mn1 O2B 180.0 3_566 . ?
O1A Mn1 O3A 88.05(15) . 3_566 ?
O1A Mn1 O3A 91.95(15) 3_566 3_566 ?
O2A Mn1 O3A 89.19(14) . 3_566 ?
O2A Mn1 O3A 90.81(14) 3_566 3_566 ?
O1A Mn1 O3A 91.95(15) . . ?
O1A Mn1 O3A 88.05(15) 3_566 . ?
O2A Mn1 O3A 90.81(14) . . ?
O2A Mn1 O3A 89.19(14) 3_566 . ?
O3A Mn1 O3A 180.0 3_566 . ?
O3B Mn1 O1B 92.3(4) . . ?
O3B Mn1 O1B 87.7(4) 3_566 . ?
O2B Mn1 O1B 92.8(4) 3_566 . ?
O2B Mn1 O1B 87.2(4) . . ?
O3B Mn1 O1B 87.7(4) . 3_566 ?
O3B Mn1 O1B 92.3(4) 3_566 3_566 ?
O2B Mn1 O1B 87.2(4) 3_566 3_566 ?
O2B Mn1 O1B 92.8(4) . 3_566 ?
O1B Mn1 O1B 180.0(7) . 3_566 ?
F2B Si1 F2B 180.0 . 3_676 ?
F1A Si1 F1A 180.0 3_676 . ?
F1A Si1 F2A 89.98(9) 3_676 . ?
F1A Si1 F2A 90.01(9) . . ?
F1A Si1 F2A 90.01(9) 3_676 3_676 ?
F1A Si1 F2A 89.99(9) . 3_676 ?
F2A Si1 F2A 180.0 . 3_676 ?
F1A Si1 F3A 90.42(9) 3_676 . ?
F1A Si1 F3A 89.58(9) . . ?
F2A Si1 F3A 89.91(9) . . ?
F2A Si1 F3A 90.09(9) 3_676 . ?
F1A Si1 F3A 89.58(9) 3_676 3_676 ?
F1A Si1 F3A 90.42(9) . 3_676 ?
F2A Si1 F3A 90.09(9) . 3_676 ?
F2A Si1 F3A 89.91(9) 3_676 3_676 ?
F3A Si1 F3A 180.00(12) . 3_676 ?
F2B Si1 F1B 90.3(3) . . ?
F2B Si1 F1B 89.7(3) 3_676 . ?
F2B Si1 F1B 89.7(3) . 3_676 ?
F2B Si1 F1B 90.3(3) 3_676 3_676 ?
F1B Si1 F1B 180.0 . 3_676 ?
F2B Si1 F3B 90.2(3) . 3_676 ?
F2B Si1 F3B 89.8(3) 3_676 3_676 ?
F1B Si1 F3B 89.5(3) . 3_676 ?
F1B Si1 F3B 90.5(3) 3_676 3_676 ?
F2B Si1 F3B 89.8(3) . . ?
F2B Si1 F3B 90.2(3) 3_676 . ?
F1B Si1 F3B 90.5(3) . . ?
F1B Si1 F3B 89.5(3) 3_676 . ?
F3B Si1 F3B 180.0 3_676 . ?
Mn1 O1A H1A 119(3) . . ?
Mn1 O1A H1B 121(4) . . ?
H1A O1A H1B 113(5) . . ?
Mn1 O2A H2A 120(3) . . ?
Mn1 O2A H2B 121(3) . . ?
H2A O2A H2B 112(4) . . ?
Mn1 O3A H3A 121(3) . . ?
Mn1 O3A H3B 111(5) . . ?
H3A O3A H3B 122(5) . . ?
Mn1 O1B H1A 100(2) . . ?
Mn1 O1B H1B 112(4) . . ?
H1A O1B H1B 77(4) . . ?
Mn1 O2B H2A 104(2) . . ?
Mn1 O2B H2B 111(2) . . ?
H2A O2B H2B 80(3) . . ?
Mn1 O3B H3A 109(3) . . ?
Mn1 O3B H3B 97(4) . . ?
H3A O3B H3B 80(4) . . ?

loop_
_geom_bond_atom_site_label_1
_geom_bond_atom_site_label_2
_geom_bond_distance
_geom_bond_site_symmetry_2
_geom_bond_publ_flag
Mn1 O3B 2.153(8) . ?
Mn1 O3B 2.153(8) 3_566 ?
Mn1 O1A 2.154(3) . ?
Mn1 O1A 2.154(3) 3_566 ?
Mn1 O2A 2.157(3) . ?
Mn1 O2A 2.157(3) 3_566 ?
Mn1 O2B 2.157(8) 3_566 ?
Mn1 O2B 2.157(8) . ?
Mn1 O3A 2.158(3) 3_566 ?
Mn1 O3A 2.158(3) . ?
Mn1 O1B 2.170(9) . ?
Mn1 O1B 2.170(9) 3_566 ?
Si1 F2B 1.683(5) . ?
Si1 F2B 1.683(5) 3_676 ?
Si1 F1A 1.6878(19) 3_676 ?
Si1 F1A 1.6878(19) . ?
Si1 F2A 1.6916(18) . ?
Si1 F2A 1.6916(18) 3_676 ?
Si1 F3A 1.6926(19) . ?
Si1 F3A 1.6926(19) 3_676 ?
Si1 F1B 1.695(5) . ?
Si1 F1B 1.695(5) 3_676 ?
Si1 F3B 1.703(5) 3_676 ?
Si1 F3B 1.703(5) . ?
O1A H1A 0.74(4) . ?
O1A H1B 0.71(5) . ?
O2A H2A 0.85(5) . ?
O2A H2B 0.82(4) . ?
O3A H3A 0.71(4) . ?
O3A H3B 0.89(8) . ?
O1B H1A 1.10(4) . ?
O1B H1B 0.81(5) . ?
O2B H2A 1.17(4) . ?
O2B H2B 0.98(4) . ?
O3B H3A 0.90(4) . ?
O3B H3B 1.23(8) . ?
